data_8000463
loop_
_publ_author_name
'Sui, Qi'
'Li, Peng'
'Sun, Rong'
'Fang, Yu-Hui'
'Wang, Lin'
'Wang, Bing-Wu'
'Gao, En-Qing'
'Gao, Song'

_publ_section_title
;
 Effects of Different Counter Anions on Solid-State Electron Transfer in
 Viologen Compounds: Modulation of Color and Piezo- and Photochromic
 Properties.
;
_journal_name_full 'The journal of physical chemistry letters'
_journal_page_first 9282
_journal_page_last 9288
_journal_paper_doi 10.1021/acs.jpclett.0c02690
_journal_year 2020
_chemical_formula_sum 'C24 H18 B2 F8 N2 O4'
_chemical_formula_weight 572.02
_space_group_crystal_system monoclinic
_space_group_IT_number 15
_space_group_name_Hall '-C 2yc'
_space_group_name_H-M_alt 'C 1 2/c 1'
_atom_sites_solution_hydrogens geom
_audit_creation_method SHELXL-2014
_cell_angle_alpha 90
_cell_angle_beta 119.983(6)
_cell_angle_gamma 90
_cell_formula_units_Z 4
_cell_length_a 28.005(4)
_cell_length_b 6.9983(8)
_cell_length_c 14.0177(17)
_cell_measurement_reflns_used 1916
_cell_measurement_temperature 296(2)
_cell_measurement_theta_max 23.42
_cell_measurement_theta_min 3.03
_cell_volume 2379.6(5)
_computing_cell_refinement 'Bruker SMART'
_computing_data_collection 'Bruker SMART'
_computing_data_reduction 'Bruker SAINT'
_computing_molecular_graphics 'Bruker SHELXTL'
_computing_publication_material 'Bruker SHELXTL'
_computing_structure_refinement 'SHELXL-2014 (Sheldrick, 2014)'
_computing_structure_solution 'Bruker SHELXTL'
_diffrn_ambient_temperature 296(2)
_diffrn_measured_fraction_theta_full 0.997
_diffrn_measured_fraction_theta_max 0.990
_diffrn_measurement_device_type 'CCD area detector'
_diffrn_measurement_method 'phi and omega scans'
_diffrn_radiation_type MoK\a
_diffrn_radiation_wavelength 0.71073
_diffrn_reflns_av_R_equivalents 0.0552
_diffrn_reflns_av_unetI/netI 0.0473
_diffrn_reflns_Laue_measured_fraction_full 0.997
_diffrn_reflns_Laue_measured_fraction_max 0.990
_diffrn_reflns_limit_h_max 36
_diffrn_reflns_limit_h_min -32
_diffrn_reflns_limit_k_max 9
_diffrn_reflns_limit_k_min -9
_diffrn_reflns_limit_l_max 17
_diffrn_reflns_limit_l_min -18
_diffrn_reflns_number 15806
_diffrn_reflns_point_group_measured_fraction_full 0.997
_diffrn_reflns_point_group_measured_fraction_max 0.990
_diffrn_reflns_theta_full 25.242
_diffrn_reflns_theta_max 28.171
_diffrn_reflns_theta_min 1.679
_exptl_absorpt_coefficient_mu 0.148
_exptl_absorpt_correction_T_max 0.7457
_exptl_absorpt_correction_T_min 0.6693
_exptl_absorpt_correction_type multi-scan
_exptl_absorpt_process_details SADABS
_exptl_crystal_colour YELLOW
_exptl_crystal_density_diffrn 1.597
_exptl_crystal_density_method 'not measured'
_exptl_crystal_description PRISM
_exptl_crystal_F_000 1160
_exptl_crystal_size_max 0.41
_exptl_crystal_size_mid 0.36
_exptl_crystal_size_min 0.33
_refine_diff_density_max 0.320
_refine_diff_density_min -0.210
_refine_diff_density_rms 0.049
_refine_ls_extinction_method none
_refine_ls_goodness_of_fit_ref 1.029
_refine_ls_hydrogen_treatment constr
_refine_ls_matrix_type full
_refine_ls_number_parameters 215
_refine_ls_number_reflns 2913
_refine_ls_number_restraints 20
_refine_ls_restrained_S_all 1.038
_refine_ls_R_factor_all 0.1154
_refine_ls_R_factor_gt 0.0528
_refine_ls_shift/su_max 0.000
_refine_ls_shift/su_mean 0.000
_refine_ls_structure_factor_coef Fsqd
_refine_ls_weighting_details 'w=1/[\s^2^(Fo^2^)+(0.0738P)^2^+1.7817P] where P=(Fo^2^+2Fc^2^)/3'
_refine_ls_weighting_scheme calc
_refine_ls_wR_factor_gt 0.1346
_refine_ls_wR_factor_ref 0.1731
_reflns_Friedel_coverage 0.000
_reflns_number_gt 1553
_reflns_number_total 2913
_reflns_threshold_expression 'I > 2\s(I)'
_cod_data_source_file jz0c02690_si_002.cif
_cod_data_source_block 2
_cod_depositor_comments
;
The following automatic conversions were performed:

data item '_exptl_absorpt_correction_type' value 'MULTI-SCAN' was
changed to 'multi-scan' in accordance with the
/home/data/users/saulius/crontab/automatic-downloads/rss-feeds/ACS/lib/dictionaries/cif_core.dic
dictionary named 'cif_core.dic' version 2.4.2 last updated on
2011-04-26.

Automatic conversion script
Id: cif_fix_values 7556 2019-12-06 15:28:31Z antanas 
;
_cod_original_sg_symbol_H-M 'C 2/c'
_cod_database_code 8000463
_shelx_space_group_comment
;
The symmetry employed for this shelxl refinement is uniquely defined
by the following loop, which should always be used as a source of
symmetry information in preference to the above space-group names.
They are only intended as comments.
;
_shelxl_version_number 2014-3

loop_
_space_group_symop_operation_xyz
'x, y, z'
'-x, y, -z+1/2'
'x+1/2, y+1/2, z'
'-x+1/2, y+1/2, -z+1/2'
'-x, -y, -z'
'x, -y, z-1/2'
'-x+1/2, -y+1/2, -z'
'x+1/2, -y+1/2, z-1/2'

loop_
_atom_site_label
_atom_site_type_symbol
_atom_site_fract_x
_atom_site_fract_y
_atom_site_fract_z
_atom_site_U_iso_or_equiv
_atom_site_adp_type
_atom_site_occupancy
_atom_site_site_symmetry_order
_atom_site_calc_flag
_atom_site_refinement_flags_posn
_atom_site_refinement_flags_adp
_atom_site_refinement_flags_occupancy
_atom_site_disorder_assembly
_atom_site_disorder_group
C1 C 0.28685(11) 0.9172(4) 0.7124(2) 0.0441(6) Uani 1 1 d . . . . .
C2 C 0.23899(10) 0.9194(3) 0.59685(19) 0.0379(6) Uani 1 1 d . . . . .
C3 C 0.18870(10) 0.8407(4) 0.56955(19) 0.0422(6) Uani 1 1 d . . . . .
H3A H 0.1840 0.7795 0.6232 0.051 Uiso 1 1 calc R U . . .
C4 C 0.14519(10) 0.8523(4) 0.46267(19) 0.0420(6) Uani 1 1 d . . . . .
H4A H 0.1109 0.8015 0.4440 0.050 Uiso 1 1 calc R U . . .
C5 C 0.15356(9) 0.9408(3) 0.38402(19) 0.0371(6) Uani 1 1 d . . . . .
C6 C 0.20414(10) 1.0162(3) 0.4094(2) 0.0414(6) Uani 1 1 d . . . . .
H6A H 0.2094 1.0723 0.3551 0.050 Uiso 1 1 calc R U . . .
C7 C 0.24711(10) 1.0062(3) 0.5180(2) 0.0412(6) Uani 1 1 d . . . . .
H7A H 0.2813 1.0583 0.5373 0.049 Uiso 1 1 calc R U . . .
C8 C 0.07470(10) 0.8075(3) 0.2227(2) 0.0454(6) Uani 1 1 d . . . . .
H8A H 0.0806 0.6931 0.2607 0.054 Uiso 1 1 calc R U . . .
C9 C 0.03215(10) 0.8230(4) 0.1168(2) 0.0459(6) Uani 1 1 d . . . . .
H9A H 0.0091 0.7187 0.0838 0.055 Uiso 1 1 calc R U . . .
C10 C 0.02270(9) 0.9916(3) 0.05753(18) 0.0353(5) Uani 1 1 d . . . . .
C11 C 0.05794(10) 1.1432(4) 0.11129(19) 0.0431(6) Uani 1 1 d . . . . .
H11A H 0.0534 1.2583 0.0745 0.052 Uiso 1 1 calc R U . . .
C12 C 0.09953(10) 1.1244(3) 0.2185(2) 0.0435(6) Uani 1 1 d . . . . .
H12A H 0.1221 1.2284 0.2545 0.052 Uiso 1 1 calc R U . . .
O1 O 0.27844(8) 0.8089(3) 0.77968(15) 0.0640(6) Uani 1 1 d . . . . .
H1A H 0.3058 0.8114 0.8413 0.077 Uiso 1 1 calc R U . . .
O2 O 0.32847(8) 1.0052(3) 0.74086(16) 0.0631(6) Uani 1 1 d . . . . .
N1 N 0.10808(8) 0.9577(3) 0.27218(15) 0.0365(5) Uani 1 1 d . . . . .
B1 B -0.0852(4) 0.3606(17) 0.0642(8) 0.0472(8) Uani 0.50(2) 1 d D . P A 1
F1 F -0.1415(2) 0.3518(15) -0.0069(6) 0.082(2) Uani 0.50(2) 1 d D . P A 1
F2 F -0.0754(6) 0.4426(11) 0.1590(5) 0.099(3) Uani 0.50(2) 1 d D . P A 1
F3 F -0.0616(8) 0.466(3) 0.0165(18) 0.095(2) Uani 0.50(2) 1 d D . P A 1
F4 F -0.0646(6) 0.1795(16) 0.0846(12) 0.064(2) Uani 0.50(2) 1 d D . P A 1
B1' B -0.0845(4) 0.3454(18) 0.0618(8) 0.0472(8) Uani 0.50(2) 1 d D . P A 2
F1' F -0.1275(5) 0.2762(17) -0.0371(8) 0.110(5) Uani 0.50(2) 1 d D . P A 2
F2' F -0.1078(7) 0.4280(11) 0.1163(15) 0.099(4) Uani 0.50(2) 1 d D . P A 2
F3' F -0.0556(8) 0.476(3) 0.0389(16) 0.095(2) Uani 0.50(2) 1 d D . P A 2
F4' F -0.0536(6) 0.193(2) 0.1186(10) 0.071(3) Uani 0.50(2) 1 d D . P A 2

loop_
_atom_site_aniso_label
_atom_site_aniso_U_11
_atom_site_aniso_U_22
_atom_site_aniso_U_33
_atom_site_aniso_U_23
_atom_site_aniso_U_13
_atom_site_aniso_U_12
C1 0.0481(16) 0.0392(14) 0.0421(14) -0.0003(11) 0.0204(12) 0.0015(12)
C2 0.0383(14) 0.0323(12) 0.0389(13) -0.0019(10) 0.0162(11) 0.0014(10)
C3 0.0424(15) 0.0424(14) 0.0390(13) 0.0045(11) 0.0182(12) -0.0004(11)
C4 0.0409(14) 0.0418(14) 0.0437(14) 0.0022(11) 0.0212(12) -0.0038(11)
C5 0.0361(13) 0.0304(12) 0.0370(12) -0.0011(10) 0.0124(11) 0.0006(10)
C6 0.0460(15) 0.0403(13) 0.0395(13) -0.0003(11) 0.0227(12) -0.0034(11)
C7 0.0369(13) 0.0351(13) 0.0471(14) -0.0045(11) 0.0177(12) -0.0035(10)
C8 0.0471(15) 0.0334(13) 0.0429(14) 0.0041(11) 0.0130(12) -0.0040(11)
C9 0.0445(15) 0.0351(13) 0.0443(14) 0.0008(11) 0.0118(12) -0.0070(11)
C10 0.0352(12) 0.0352(12) 0.0357(12) 0.0001(10) 0.0178(10) 0.0007(10)
C11 0.0463(15) 0.0369(13) 0.0392(13) 0.0031(11) 0.0162(12) -0.0031(11)
C12 0.0469(15) 0.0329(13) 0.0417(14) -0.0025(10) 0.0154(12) -0.0054(11)
O1 0.0558(12) 0.0781(14) 0.0407(10) 0.0123(10) 0.0112(9) -0.0133(10)
O2 0.0470(11) 0.0773(15) 0.0495(12) 0.0013(10) 0.0125(9) -0.0204(10)
N1 0.0357(11) 0.0356(11) 0.0336(10) -0.0012(8) 0.0137(9) -0.0017(8)
B1 0.0521(19) 0.046(2) 0.0432(17) 0.0019(15) 0.0234(15) 0.0009(16)
F1 0.053(3) 0.113(5) 0.069(4) 0.005(3) 0.021(2) 0.009(3)
F2 0.131(7) 0.082(3) 0.060(3) -0.025(2) 0.028(4) 0.025(4)
F3 0.108(4) 0.079(2) 0.114(6) 0.005(3) 0.068(4) -0.0315(19)
F4 0.069(6) 0.039(3) 0.095(7) -0.006(4) 0.049(5) 0.004(3)
B1' 0.0521(19) 0.046(2) 0.0432(17) 0.0019(15) 0.0234(15) 0.0009(16)
F1' 0.085(5) 0.113(6) 0.068(4) 0.024(4) -0.010(3) -0.026(4)
F2' 0.146(9) 0.066(3) 0.151(10) 0.017(4) 0.122(9) 0.027(4)
F3' 0.108(4) 0.079(2) 0.114(6) 0.005(3) 0.068(4) -0.0315(19)
F4' 0.060(4) 0.078(6) 0.065(5) 0.011(4) 0.023(3) 0.015(4)

loop_
_atom_type_symbol
_atom_type_description
_atom_type_scat_dispersion_real
_atom_type_scat_dispersion_imag
_atom_type_scat_source
C C 0.0033 0.0016 'International Tables Vol C Tables 4.2.6.8 and 6.1.1.4'
H H 0.0000 0.0000 'International Tables Vol C Tables 4.2.6.8 and 6.1.1.4'
B B 0.0013 0.0007 'International Tables Vol C Tables 4.2.6.8 and 6.1.1.4'
N N 0.0061 0.0033 'International Tables Vol C Tables 4.2.6.8 and 6.1.1.4'
O O 0.0106 0.0060 'International Tables Vol C Tables 4.2.6.8 and 6.1.1.4'
F F 0.0171 0.0103 'International Tables Vol C Tables 4.2.6.8 and 6.1.1.4'

loop_
_geom_angle_atom_site_label_1
_geom_angle_atom_site_label_2
_geom_angle_atom_site_label_3
_geom_angle
_geom_angle_site_symmetry_1
_geom_angle_site_symmetry_3
_geom_angle_publ_flag
O2 C1 O1 123.3(2) . . ?
O2 C1 C2 123.4(2) . . ?
O1 C1 C2 113.3(2) . . ?
C3 C2 C7 120.7(2) . . ?
C3 C2 C1 122.3(2) . . ?
C7 C2 C1 117.0(2) . . ?
C2 C3 C4 120.2(2) . . ?
C5 C4 C3 118.8(2) . . ?
C4 C5 C6 121.8(2) . . ?
C4 C5 N1 119.4(2) . . ?
C6 C5 N1 118.8(2) . . ?
C5 C6 C7 118.4(2) . . ?
C2 C7 C6 120.1(2) . . ?
N1 C8 C9 120.1(2) . . ?
C8 C9 C10 121.2(2) . . ?
C11 C10 C9 116.9(2) . . ?
C11 C10 C10 121.5(3) . 5_575 ?
C9 C10 C10 121.5(3) . 5_575 ?
C12 C11 C10 120.4(2) . . ?
N1 C12 C11 120.9(2) . . ?
C12 N1 C8 120.4(2) . . ?
C12 N1 C5 119.42(19) . . ?
C8 N1 C5 120.16(19) . . ?
F2 B1 F3 110.2(10) . . ?
F2 B1 F4 109.5(8) . . ?
F3 B1 F4 110.3(10) . . ?
F2 B1 F1 109.0(7) . . ?
F3 B1 F1 109.1(10) . . ?
F4 B1 F1 108.7(8) . . ?
F3' B1' F4' 112.7(11) . . ?
F3' B1' F2' 110.9(10) . . ?
F4' B1' F2' 110.5(9) . . ?
F3' B1' F1' 108.7(10) . . ?
F4' B1' F1' 107.0(8) . . ?
F2' B1' F1' 106.8(7) . . ?

loop_
_geom_bond_atom_site_label_1
_geom_bond_atom_site_label_2
_geom_bond_distance
_geom_bond_site_symmetry_2
_geom_bond_publ_flag
C1 O2 1.197(3) . ?
C1 O1 1.319(3) . ?
C1 C2 1.500(3) . ?
C2 C3 1.377(3) . ?
C2 C7 1.376(3) . ?
C3 C4 1.383(3) . ?
C4 C5 1.383(3) . ?
C5 C6 1.381(3) . ?
C5 N1 1.449(3) . ?
C6 C7 1.394(3) . ?
C8 N1 1.346(3) . ?
C8 C9 1.366(3) . ?
C9 C10 1.391(3) . ?
C10 C11 1.387(3) . ?
C10 C10 1.477(4) 5_575 ?
C11 C12 1.372(3) . ?
C12 N1 1.343(3) . ?
B1 F2 1.345(8) . ?
B1 F3 1.365(8) . ?
B1 F4 1.362(8) . ?
B1 F1 1.384(8) . ?
B1' F3' 1.360(8) . ?
B1' F4' 1.355(8) . ?
B1' F2' 1.357(8) . ?
B1' F1' 1.391(8) . ?
